data_4036634
loop_
_publ_author_name
'Dar, Ajaz A.'
'Shadab, M.'
'Khan, Suman'
'Ali, Nahid'
'Khan, Abu T.'

_publ_section_title
;
 One-Pot Synthesis and Evaluation of Antileishmanial Activities of
 Functionalized S-Alkyl/Aryl Benzothiazole-2-carbothioate Scaffold.
;
_journal_issue 8
_journal_name_full 'The Journal of organic chemistry'
_journal_page_first 3149
_journal_page_last 3160
_journal_paper_doi 10.1021/acs.joc.6b00113
_journal_volume 81
_journal_year 2016
_chemical_formula_moiety 'C15 H10 Cl N O S2'
_chemical_formula_sum 'C15 H10 Cl N O S2'
_chemical_formula_weight 319.81
_space_group_IT_number 2
_space_group_name_Hall '-P 1'
_space_group_name_H-M_alt 'P -1'
_symmetry_cell_setting triclinic
_symmetry_space_group_name_H-M 'P -1'
_atom_sites_solution_hydrogens geom
_atom_sites_solution_primary direct
_atom_sites_solution_secondary difmap
_audit_creation_method SHELXL-97
_cell_angle_alpha 90.930(8)
_cell_angle_beta 96.487(7)
_cell_angle_gamma 93.239(8)
_cell_formula_units_Z 2
_cell_length_a 8.1250(7)
_cell_length_b 8.2239(9)
_cell_length_c 10.6956(8)
_cell_measurement_reflns_used 1496
_cell_measurement_temperature 293(2)
_cell_measurement_theta_max 26.9180
_cell_measurement_theta_min 3.8120
_cell_volume 708.78(11)
_computing_structure_refinement 'SHELXL-97 (Sheldrick, 1997)'
_computing_structure_solution 'SHELXS-97 (Sheldrick, 1990)'
_diffrn_ambient_temperature 293(2)
_diffrn_measured_fraction_theta_full 0.999
_diffrn_measured_fraction_theta_max 0.999
_diffrn_measurement_device_type 'SuperNova, Single source at offset, Eos'
_diffrn_radiation_monochromator graphite
_diffrn_radiation_source 'fine-focus sealed tube'
_diffrn_radiation_type MoK\a
_diffrn_radiation_wavelength 0.71073
_diffrn_reflns_av_R_equivalents 0.0231
_diffrn_reflns_av_sigmaI/netI 0.0441
_diffrn_reflns_limit_h_max 9
_diffrn_reflns_limit_h_min -9
_diffrn_reflns_limit_k_max 9
_diffrn_reflns_limit_k_min -6
_diffrn_reflns_limit_l_max 12
_diffrn_reflns_limit_l_min -12
_diffrn_reflns_number 4749
_diffrn_reflns_theta_full 25.00
_diffrn_reflns_theta_max 25.00
_diffrn_reflns_theta_min 2.99
_exptl_absorpt_coefficient_mu 0.557
_exptl_absorpt_correction_T_max 1.00000
_exptl_absorpt_correction_T_min 0.93740
_exptl_absorpt_correction_type multi-scan
_exptl_absorpt_process_details 'face installed'
_exptl_crystal_colour white
_exptl_crystal_density_diffrn 1.499
_exptl_crystal_density_method 'not measured'
_exptl_crystal_description block
_exptl_crystal_F_000 328
_exptl_crystal_size_max 0.75
_exptl_crystal_size_mid 0.56
_exptl_crystal_size_min 0.43
_refine_diff_density_max 0.214
_refine_diff_density_min -0.270
_refine_diff_density_rms 0.047
_refine_ls_extinction_method none
_refine_ls_goodness_of_fit_ref 1.077
_refine_ls_hydrogen_treatment mixed
_refine_ls_matrix_type full
_refine_ls_number_parameters 181
_refine_ls_number_reflns 2495
_refine_ls_number_restraints 0
_refine_ls_restrained_S_all 1.077
_refine_ls_R_factor_all 0.0597
_refine_ls_R_factor_gt 0.0407
_refine_ls_shift/su_max 0.000
_refine_ls_shift/su_mean 0.000
_refine_ls_structure_factor_coef Fsqd
_refine_ls_weighting_details 'calc w=1/[\s^2^(Fo^2^)+(0.0504P)^2^+0.0136P] where P=(Fo^2^+2Fc^2^)/3'
_refine_ls_weighting_scheme calc
_refine_ls_wR_factor_gt 0.0964
_refine_ls_wR_factor_ref 0.1152
_reflns_number_gt 1891
_reflns_number_total 2495
_reflns_threshold_expression >2sigma(I)
_cod_data_source_file jo6b00113_si_003.cif
_cod_data_source_block ad-145
_cod_original_cell_volume 708.77(11)
_cod_original_sg_symbol_H-M p-1
_cod_database_code 4036634

loop_
_symmetry_equiv_pos_as_xyz
'x, y, z'
'-x, -y, -z'

loop_
_atom_site_label
_atom_site_type_symbol
_atom_site_fract_x
_atom_site_fract_y
_atom_site_fract_z
_atom_site_U_iso_or_equiv
_atom_site_adp_type
_atom_site_occupancy
_atom_site_symmetry_multiplicity
_atom_site_calc_flag
_atom_site_refinement_flags
S1 S 0.68020(8) 0.30229(10) 0.66096(6) 0.0530(3) Uani 1 1 d .
S2 S 0.62388(9) 0.07160(9) 0.28923(6) 0.0510(2) Uani 1 1 d .
Cl1 Cl 0.68112(10) 0.13040(13) -0.02023(7) 0.0785(3) Uani 1 1 d .
O1 O 0.8610(2) 0.1265(3) 0.47839(17) 0.0660(7) Uani 1 1 d .
N1 N 0.4487(2) 0.2439(3) 0.47526(18) 0.0417(5) Uani 1 1 d .
C6 C 0.3784(3) 0.3270(3) 0.5678(2) 0.0404(6) Uani 1 1 d .
C1 C 0.4855(3) 0.3691(3) 0.6765(2) 0.0439(7) Uani 1 1 d .
C7 C 0.6038(3) 0.2257(3) 0.5132(2) 0.0391(6) Uani 1 1 d .
C10 C 0.9180(3) 0.0947(3) 0.1751(2) 0.0443(7) Uani 1 1 d .
C8 C 0.7175(3) 0.1422(3) 0.4372(2) 0.0435(7) Uani 1 1 d .
C9 C 0.7990(4) -0.0219(4) 0.2320(3) 0.0623(9) Uani 1 1 d .
H9A H 0.8594 -0.0757 0.3013 0.075 Uiso 1 1 calc R
H9B H 0.7571 -0.1049 0.1691 0.075 Uiso 1 1 calc R
C11 C 0.8778(3) 0.1666(3) 0.0600(2) 0.0439(6) Uani 1 1 d .
C12 C 0.9910(4) 0.2677(4) 0.0070(2) 0.0537(8) Uani 1 1 d .
H12 H 0.9623 0.3125 -0.0712 0.064 Uiso 1 1 calc R
C13 C 1.1457(4) 0.3018(4) 0.0698(3) 0.0638(9) Uani 1 1 d .
H13 H 1.2220 0.3703 0.0345 0.077 Uiso 1 1 calc R
C3 C 0.2663(4) 0.4912(4) 0.7649(3) 0.0674(10) Uani 1 1 d .
H3 H 0.2268 0.5477 0.8303 0.081 Uiso 1 1 calc R
C15 C 1.0758(4) 0.1323(4) 0.2363(3) 0.0566(9) Uani 1 1 d .
H15 H 1.1062 0.0869 0.3140 0.068 Uiso 1 1 calc R
C5 C 0.2122(3) 0.3670(4) 0.5592(3) 0.0565(8) Uani 1 1 d .
H5 H 0.1394 0.3383 0.4878 0.068 Uiso 1 1 calc R
C2 C 0.4299(4) 0.4516(4) 0.7768(3) 0.0588(8) Uani 1 1 d .
H2 H 0.5007 0.4791 0.8495 0.071 Uiso 1 1 calc R
C4 C 0.1594(4) 0.4488(4) 0.6576(3) 0.0655(10) Uani 1 1 d .
H4 H 0.0495 0.4767 0.6527 0.079 Uiso 1 1 calc R
C14 C 1.1884(4) 0.2350(4) 0.1852(3) 0.0662(9) Uani 1 1 d .
H14 H 1.2930 0.2593 0.2284 0.079 Uiso 1 1 calc R

loop_
_atom_site_aniso_label
_atom_site_aniso_U_11
_atom_site_aniso_U_22
_atom_site_aniso_U_33
_atom_site_aniso_U_23
_atom_site_aniso_U_13
_atom_site_aniso_U_12
S1 0.0403(4) 0.0756(6) 0.0419(4) -0.0027(4) 0.0032(3) -0.0021(4)
S2 0.0589(5) 0.0488(5) 0.0470(4) -0.0015(3) 0.0171(3) -0.0039(4)
Cl1 0.0694(5) 0.1072(8) 0.0532(5) -0.0066(4) -0.0046(4) -0.0188(5)
O1 0.0512(12) 0.0935(18) 0.0566(13) 0.0089(11) 0.0091(10) 0.0248(12)
N1 0.0394(12) 0.0489(15) 0.0371(12) 0.0075(10) 0.0042(9) 0.0035(11)
C6 0.0416(14) 0.0380(16) 0.0437(15) 0.0120(12) 0.0112(12) 0.0045(12)
C1 0.0471(16) 0.0413(16) 0.0445(15) 0.0039(12) 0.0133(12) -0.0035(13)
C7 0.0420(14) 0.0411(16) 0.0351(13) 0.0094(11) 0.0079(11) 0.0013(12)
C10 0.0590(17) 0.0355(15) 0.0428(15) 0.0011(12) 0.0199(13) 0.0113(14)
C8 0.0485(16) 0.0408(16) 0.0433(15) 0.0117(12) 0.0115(12) 0.0049(13)
C9 0.089(2) 0.0385(18) 0.067(2) 0.0043(14) 0.0392(17) 0.0076(17)
C11 0.0543(16) 0.0401(16) 0.0375(14) -0.0041(11) 0.0081(12) 0.0018(13)
C12 0.0648(19) 0.058(2) 0.0408(16) 0.0096(13) 0.0129(14) 0.0068(16)
C13 0.0541(18) 0.080(3) 0.060(2) 0.0104(17) 0.0185(15) -0.0052(17)
C3 0.091(3) 0.0408(19) 0.081(2) 0.0054(17) 0.051(2) 0.0104(18)
C15 0.0595(19) 0.070(2) 0.0442(16) 0.0125(14) 0.0119(14) 0.0252(18)
C5 0.0472(16) 0.064(2) 0.0612(19) 0.0209(16) 0.0123(14) 0.0142(16)
C2 0.075(2) 0.0496(19) 0.0528(18) -0.0086(14) 0.0219(15) -0.0113(16)
C4 0.064(2) 0.056(2) 0.084(2) 0.0226(18) 0.0317(19) 0.0231(18)
C14 0.0491(17) 0.091(3) 0.059(2) 0.0087(18) 0.0078(15) 0.0101(18)

loop_
_atom_type_symbol
_atom_type_description
_atom_type_scat_dispersion_real
_atom_type_scat_dispersion_imag
_atom_type_scat_source
C C 0.0033 0.0016 'International Tables Vol C Tables 4.2.6.8 and 6.1.1.4'
H H 0.0000 0.0000 'International Tables Vol C Tables 4.2.6.8 and 6.1.1.4'
N N 0.0061 0.0033 'International Tables Vol C Tables 4.2.6.8 and 6.1.1.4'
O O 0.0106 0.0060 'International Tables Vol C Tables 4.2.6.8 and 6.1.1.4'
S S 0.1246 0.1234 'International Tables Vol C Tables 4.2.6.8 and 6.1.1.4'
Cl Cl 0.1484 0.1585 'International Tables Vol C Tables 4.2.6.8 and 6.1.1.4'

loop_
_geom_angle_atom_site_label_1
_geom_angle_atom_site_label_2
_geom_angle_atom_site_label_3
_geom_angle
C7 S1 C1 88.44(12)
C8 S2 C9 99.49(14)
C7 N1 C6 109.2(2)
N1 C6 C1 115.3(2)
N1 C6 C5 124.8(3)
C1 C6 C5 119.9(2)
C2 C1 C6 121.0(2)
C2 C1 S1 129.5(2)
C6 C1 S1 109.54(18)
N1 C7 C8 123.7(2)
N1 C7 S1 117.54(18)
C8 C7 S1 118.75(18)
C15 C10 C11 117.0(3)
C15 C10 C9 120.5(2)
C11 C10 C9 122.4(3)
O1 C8 C7 120.8(3)
O1 C8 S2 125.3(2)
C7 C8 S2 113.88(19)
C10 C9 S2 114.69(18)
C12 C11 C10 121.6(3)
C12 C11 Cl1 118.5(2)
C10 C11 Cl1 119.9(2)
C13 C12 C11 119.8(2)
C12 C13 C14 120.1(3)
C2 C3 C4 121.5(3)
C14 C15 C10 121.8(2)
C4 C5 C6 118.6(3)
C3 C2 C1 117.8(3)
C5 C4 C3 121.2(3)
C15 C14 C13 119.7(3)

loop_
_geom_bond_atom_site_label_1
_geom_bond_atom_site_label_2
_geom_bond_distance
S1 C7 1.727(3)
S1 C1 1.729(2)
S2 C8 1.751(3)
S2 C9 1.815(2)
Cl1 C11 1.734(3)
O1 C8 1.214(3)
N1 C7 1.297(3)
N1 C6 1.387(3)
C6 C1 1.398(4)
C6 C5 1.401(3)
C1 C2 1.391(3)
C7 C8 1.486(3)
C10 C15 1.388(4)
C10 C11 1.388(3)
C10 C9 1.507(4)
C11 C12 1.381(4)
C12 C13 1.369(4)
C13 C14 1.375(4)
C3 C2 1.379(4)
C3 C4 1.386(4)
C15 C14 1.375(4)
C5 C4 1.362(4)
